data_2222853
loop_
_publ_author_name
'Taheri, Amir'
'Moosavi, Sayed Mojtaba'

_publ_section_title <i>N</i>^3^,<i>N</i>^6^,2,5,7-Pentaphenyl-2,5,7-triazabicyclo[2.2.1]heptane-3,6-diamine
_journal_coeditor_code RK2152
_journal_issue 8
_journal_name_full 'Acta Crystallographica Section E'
_journal_page_first o1724
_journal_paper_doi 10.1107/S1600536809024416
_journal_volume 65
_journal_year 2009
_chemical_formula_iupac 'C34 H31 N5'
_chemical_formula_moiety 'C34 H31 N5'
_chemical_formula_sum 'C34 H31 N5'
_chemical_formula_weight 509.64
_chemical_name_systematic
;
<i>N</i>^3^,<i>N</i>^6^,2,5,7-pentaphenyl-2,5,7-triazabicyclo[2.2.1]heptane-
3,6-diamine
;
_space_group_IT_number 19
_symmetry_cell_setting orthorhombic
_symmetry_space_group_name_Hall 'P 2ac 2ab'
_symmetry_space_group_name_H-M 'P 21 21 21'
_atom_sites_solution_hydrogens geom
_atom_sites_solution_primary direct
_atom_sites_solution_secondary difmap
_audit_creation_method SHELXL97
_cell_angle_alpha 90.00
_cell_angle_beta 90.00
_cell_angle_gamma 90.00
_cell_formula_units_Z 4
_cell_length_a 9.7427(4)
_cell_length_b 16.4049(7)
_cell_length_c 17.0658(7)
_cell_measurement_reflns_used 4705
_cell_measurement_temperature 100(2)
_cell_measurement_theta_max 22.04
_cell_measurement_theta_min 2.39
_cell_volume 2727.6(2)
_computing_cell_refinement '<i>SAINT-Plus</i> (Bruker, 2001)'
_computing_data_collection '<i>APEX2</i> (Bruker, 2005)'
_computing_data_reduction '<i>SAINT-Plus</i> (Bruker, 2001)'
_computing_molecular_graphics '<i>SHELXTL</i> (Sheldrick, 2008)'
_computing_publication_material '<i>SHELXTL</i> (Sheldrick, 2008)'
_computing_structure_refinement '<i>SHELXTL</i> (Sheldrick, 2008)'
_computing_structure_solution '<i>SHELXTL</i> (Sheldrick, 2008)'
_diffrn_ambient_temperature 100(2)
_diffrn_measured_fraction_theta_full 0.993
_diffrn_measured_fraction_theta_max 0.993
_diffrn_measurement_device_type 'Bruker SMART APEXII CCD area-detector'
_diffrn_measurement_method '\f and \w'
_diffrn_radiation_monochromator Graphite
_diffrn_radiation_source 'Fine--focus sealed tube'
_diffrn_radiation_type MoK\a
_diffrn_radiation_wavelength 0.71073
_diffrn_reflns_av_R_equivalents 0.0597
_diffrn_reflns_av_sigmaI/netI 0.0304
_diffrn_reflns_limit_h_max 12
_diffrn_reflns_limit_h_min -12
_diffrn_reflns_limit_k_max 20
_diffrn_reflns_limit_k_min -20
_diffrn_reflns_limit_l_max 21
_diffrn_reflns_limit_l_min -21
_diffrn_reflns_number 27681
_diffrn_reflns_theta_full 26.38
_diffrn_reflns_theta_max 26.38
_diffrn_reflns_theta_min 1.72
_exptl_absorpt_coefficient_mu 0.075
_exptl_absorpt_correction_T_max 0.990
_exptl_absorpt_correction_T_min 0.981
_exptl_absorpt_correction_type multi-scan
_exptl_absorpt_process_details '(SADABS; Sheldrick, 2003)'
_exptl_crystal_colour Colourless
_exptl_crystal_density_diffrn 1.241
_exptl_crystal_density_method 'not measured'
_exptl_crystal_description Prism
_exptl_crystal_F_000 1080
_exptl_crystal_size_max 0.25
_exptl_crystal_size_mid 0.15
_exptl_crystal_size_min 0.10
_refine_diff_density_max 0.166
_refine_diff_density_min -0.170
_refine_ls_abs_structure_details '2419 Friedel pairs were merged'
_refine_ls_extinction_method none
_refine_ls_goodness_of_fit_ref 1.007
_refine_ls_hydrogen_treatment constr
_refine_ls_matrix_type full
_refine_ls_number_parameters 352
_refine_ls_number_reflns 3131
_refine_ls_number_restraints 0
_refine_ls_restrained_S_all 1.007
_refine_ls_R_factor_all 0.0378
_refine_ls_R_factor_gt 0.0310
_refine_ls_shift/su_max 0.000
_refine_ls_shift/su_mean 0.000
_refine_ls_structure_factor_coef Fsqd
_refine_ls_weighting_details 'calc w=1/[\s^2^(Fo^2^)+(0.0373P)^2^+0.373P] where P=(Fo^2^+2Fc^2^)/3'
_refine_ls_weighting_scheme calc
_refine_ls_wR_factor_gt 0.0686
_refine_ls_wR_factor_ref 0.0721
_reflns_number_gt 2816
_reflns_number_total 3131
_reflns_threshold_expression I>2\s(I)
_cod_data_source_file rk2152.cif
_cod_data_source_block I
_cod_depositor_comments
;
The following automatic conversions were performed:
'_refine_ls_matrix_type' value 'Full' changed to 'full' according to
'/home/saulius/struct/CIF-dictionaries/cif_core.dic' dictionary named
'cif_core.dic' version 2.4.1 from
2010-06-29.

'_refine_ls_weighting_scheme' value 'Calc' changed to 'calc'
according to '/home/saulius/struct/CIF-dictionaries/cif_core.dic'
dictionary named 'cif_core.dic' version 2.4.1 from 2010-06-29.

Automatic conversion script
Id: cif_fix_enum 1527 2010-12-29 10:47:43Z saulius 

The following automatic conversions were performed:

'_refine_ls_matrix_type' value 'Full' changed to 'full' according to
/home/saulius/struct/CIF-dictionaries/cif_core.dic dictionary named
'cif_core.dic' version 2.4.1 from
2010-06-29.

'_refine_ls_weighting_scheme' value 'Calc' changed to
'calc' according to
/home/saulius/struct/CIF-dictionaries/cif_core.dic dictionary named
'cif_core.dic' version 2.4.1 from 2010-06-29.

Automatic conversion script
Id: cif_fix_values 1715 2011-07-08 13:25:40Z adriana 
;
_cod_database_code 2222853
_cod_database_fobs_code 2222853

loop_
_symmetry_equiv_pos_as_xyz
'x, y, z'
'-x+1/2, -y, z+1/2'
'-x, y+1/2, -z+1/2'
'x+1/2, -y+1/2, -z'

loop_
_atom_site_type_symbol
_atom_site_label
_atom_site_fract_x
_atom_site_fract_y
_atom_site_fract_z
_atom_site_U_iso_or_equiv
_atom_site_adp_type
_atom_site_calc_flag
_atom_site_refinement_flags
_atom_site_occupancy
_atom_site_disorder_assembly
_atom_site_disorder_group
C C1 0.66064(19) 0.61819(11) 0.23890(10) 0.0161(4) Uani d . 1 . .
H H1A 0.6227 0.6561 0.2793 0.019 Uiso calc R 1 . .
N N2 0.70778(16) 0.53934(9) 0.26954(8) 0.0163(3) Uani d . 1 . .
C C3 0.71251(19) 0.48417(10) 0.20155(10) 0.0164(4) Uani d . 1 . .
H H3A 0.8095 0.4679 0.1904 0.020 Uiso calc R 1 . .
C C4 0.65972(18) 0.54197(11) 0.13717(10) 0.0159(4) Uani d . 1 . .
H H4A 0.6216 0.5137 0.0900 0.019 Uiso calc R 1 . .
N N5 0.77088(16) 0.60077(9) 0.11985(8) 0.0163(3) Uani d . 1 . .
C C6 0.77956(19) 0.65473(11) 0.18816(10) 0.0164(4) Uani d . 1 . .
H H6A 0.8698 0.6478 0.2153 0.020 Uiso calc R 1 . .
N N7 0.56002(15) 0.58946(9) 0.18081(8) 0.0158(3) Uani d . 1 . .
C C21 0.80912(18) 0.53697(11) 0.32784(10) 0.0165(4) Uani d . 1 . .
C C22 0.82474(19) 0.60204(11) 0.38008(10) 0.0184(4) Uani d . 1 . .
H H22A 0.7685 0.6490 0.3746 0.022 Uiso calc R 1 . .
C C23 0.9213(2) 0.59879(12) 0.43974(11) 0.0228(4) Uani d . 1 . .
H H23A 0.9299 0.6433 0.4750 0.027 Uiso calc R 1 . .
C C24 1.0055(2) 0.53119(13) 0.44833(11) 0.0246(4) Uani d . 1 . .
H H24A 1.0723 0.5293 0.4889 0.030 Uiso calc R 1 . .
C C25 0.9907(2) 0.46637(13) 0.39682(11) 0.0240(4) Uani d . 1 . .
H H25A 1.0482 0.4199 0.4021 0.029 Uiso calc R 1 . .
C C26 0.89300(19) 0.46840(12) 0.33759(11) 0.0209(4) Uani d . 1 . .
H H26A 0.8830 0.4230 0.3035 0.025 Uiso calc R 1 . .
N N31 0.62863(16) 0.41223(9) 0.21507(9) 0.0181(3) Uani d . 1 . .
H H31N 0.5424 0.4272 0.2275 0.022 Uiso d R 1 . .
C C32 0.6379(2) 0.34644(11) 0.16289(10) 0.0180(4) Uani d . 1 . .
C C33 0.7651(2) 0.31662(12) 0.13812(12) 0.0266(4) Uani d . 1 . .
H H33A 0.8470 0.3432 0.1541 0.032 Uiso calc R 1 . .
C C34 0.7723(2) 0.24833(13) 0.09027(13) 0.0333(5) Uani d . 1 . .
H H34A 0.8595 0.2287 0.0739 0.040 Uiso calc R 1 . .
C C35 0.6546(2) 0.20845(12) 0.06601(13) 0.0316(5) Uani d . 1 . .
H H35A 0.6604 0.1617 0.0333 0.038 Uiso calc R 1 . .
C C36 0.5284(2) 0.23776(12) 0.09010(11) 0.0259(5) Uani d . 1 . .
H H36A 0.4469 0.2108 0.0739 0.031 Uiso calc R 1 . .
C C37 0.5193(2) 0.30628(11) 0.13780(10) 0.0207(4) Uani d . 1 . .
H H37A 0.4318 0.3259 0.1535 0.025 Uiso calc R 1 . .
C C51 0.88738(19) 0.57525(11) 0.07785(10) 0.0157(4) Uani d . 1 . .
C C52 0.8730(2) 0.51490(11) 0.02028(11) 0.0204(4) Uani d . 1 . .
H H52A 0.7861 0.4902 0.0118 0.024 Uiso calc R 1 . .
C C53 0.9849(2) 0.49093(12) -0.02443(11) 0.0236(4) Uani d . 1 . .
H H53A 0.9735 0.4505 -0.0637 0.028 Uiso calc R 1 . .
C C54 1.1129(2) 0.52537(12) -0.01237(11) 0.0231(4) Uani d . 1 . .
H H54A 1.1898 0.5078 -0.0421 0.028 Uiso calc R 1 . .
C C55 1.1272(2) 0.58591(12) 0.04381(11) 0.0227(4) Uani d . 1 . .
H H55A 1.2143 0.6106 0.0517 0.027 Uiso calc R 1 . .
C C56 1.0161(2) 0.61088(11) 0.08871(11) 0.0194(4) Uani d . 1 . .
H H56A 1.0277 0.6524 0.1270 0.023 Uiso calc R 1 . .
N N61 0.76301(16) 0.73814(9) 0.16149(9) 0.0179(3) Uani d . 1 . .
H H61N 0.6972 0.7403 0.1234 0.021 Uiso d R 1 . .
C C62 0.76841(19) 0.80551(11) 0.21117(10) 0.0173(4) Uani d . 1 . .
C C63 0.6967(2) 0.87592(11) 0.18892(12) 0.0217(4) Uani d . 1 . .
H H63A 0.6411 0.8750 0.1432 0.026 Uiso calc R 1 . .
C C64 0.7058(2) 0.94660(12) 0.23260(13) 0.0286(5) Uani d . 1 . .
H H64A 0.6594 0.9944 0.2156 0.034 Uiso calc R 1 . .
C C65 0.7825(2) 0.94832(13) 0.30131(13) 0.0328(5) Uani d . 1 . .
H H65A 0.7871 0.9965 0.3320 0.039 Uiso calc R 1 . .
C C66 0.8519(2) 0.87877(13) 0.32424(13) 0.0302(5) Uani d . 1 . .
H H66A 0.9041 0.8796 0.3712 0.036 Uiso calc R 1 . .
C C67 0.8468(2) 0.80757(12) 0.27986(11) 0.0221(4) Uani d . 1 . .
H H67A 0.8963 0.7606 0.2961 0.027 Uiso calc R 1 . .
C C71 0.48078(18) 0.65048(11) 0.14169(11) 0.0168(4) Uani d . 1 . .
C C72 0.49051(19) 0.66496(11) 0.06118(11) 0.0196(4) Uani d . 1 . .
H H72A 0.5510 0.6332 0.0299 0.024 Uiso calc R 1 . .
C C73 0.4118(2) 0.72570(12) 0.02695(12) 0.0236(4) Uani d . 1 . .
H H73A 0.4190 0.7353 -0.0278 0.028 Uiso calc R 1 . .
C C74 0.3232(2) 0.77245(12) 0.07143(13) 0.0276(5) Uani d . 1 . .
H H74A 0.2707 0.8146 0.0477 0.033 Uiso calc R 1 . .
C C75 0.3116(2) 0.75718(12) 0.15116(13) 0.0273(5) Uani d . 1 . .
H H75A 0.2506 0.7890 0.1820 0.033 Uiso calc R 1 . .
C C76 0.3880(2) 0.69600(11) 0.18629(11) 0.0216(4) Uani d . 1 . .
H H76A 0.3773 0.6850 0.2406 0.026 Uiso calc R 1 . .

loop_
_atom_site_aniso_label
_atom_site_aniso_U_11
_atom_site_aniso_U_22
_atom_site_aniso_U_33
_atom_site_aniso_U_12
_atom_site_aniso_U_13
_atom_site_aniso_U_23
C1 0.0168(9) 0.0159(8) 0.0157(8) 0.0015(7) -0.0011(7) -0.0009(7)
N2 0.0196(8) 0.0148(7) 0.0146(7) 0.0016(6) -0.0009(6) -0.0003(6)
C3 0.0168(9) 0.0161(8) 0.0164(8) -0.0004(7) 0.0015(7) -0.0008(7)
C4 0.0150(8) 0.0169(9) 0.0157(8) -0.0011(7) -0.0001(7) -0.0002(7)
N5 0.0177(8) 0.0163(7) 0.0149(7) -0.0015(6) 0.0002(6) -0.0020(6)
C6 0.0182(9) 0.0159(8) 0.0152(8) 0.0003(7) -0.0011(8) 0.0003(7)
N7 0.0170(7) 0.0174(7) 0.0131(7) 0.0011(6) -0.0001(6) -0.0009(6)
C21 0.0157(9) 0.0201(9) 0.0137(8) -0.0013(7) 0.0018(7) 0.0031(7)
C22 0.0199(9) 0.0190(9) 0.0163(9) -0.0019(8) 0.0004(7) 0.0023(8)
C23 0.0219(10) 0.0303(11) 0.0163(9) -0.0072(9) 0.0017(8) 0.0017(8)
C24 0.0162(9) 0.0405(11) 0.0172(9) -0.0028(9) -0.0010(8) 0.0060(9)
C25 0.0178(9) 0.0317(11) 0.0224(9) 0.0038(9) 0.0027(8) 0.0079(9)
C26 0.0217(9) 0.0223(10) 0.0187(9) 0.0017(8) 0.0026(8) 0.0016(8)
N31 0.0170(8) 0.0155(7) 0.0219(8) -0.0007(7) 0.0038(7) -0.0006(6)
C32 0.0237(10) 0.0141(8) 0.0163(8) -0.0017(8) 0.0013(8) 0.0035(7)
C33 0.0218(10) 0.0210(9) 0.0370(11) -0.0018(8) 0.0028(9) -0.0053(9)
C34 0.0308(11) 0.0253(10) 0.0439(13) 0.0029(10) 0.0108(11) -0.0081(10)
C35 0.0433(13) 0.0203(10) 0.0313(11) -0.0041(10) 0.0087(10) -0.0062(9)
C36 0.0334(11) 0.0235(10) 0.0209(10) -0.0091(9) -0.0009(9) -0.0001(8)
C37 0.0240(10) 0.0196(9) 0.0186(9) -0.0029(8) 0.0036(8) 0.0035(8)
C51 0.0172(9) 0.0157(8) 0.0143(8) 0.0025(7) 0.0014(7) 0.0039(7)
C52 0.0184(9) 0.0218(9) 0.0209(9) -0.0019(8) 0.0011(8) -0.0005(8)
C53 0.0257(10) 0.0223(10) 0.0229(9) 0.0034(8) 0.0028(9) -0.0045(8)
C54 0.0200(10) 0.0270(10) 0.0224(9) 0.0075(9) 0.0053(8) 0.0046(8)
C55 0.0150(9) 0.0261(10) 0.0269(10) -0.0008(8) -0.0016(8) 0.0070(8)
C56 0.0211(9) 0.0180(9) 0.0189(9) -0.0010(8) -0.0029(8) 0.0025(8)
N61 0.0227(8) 0.0167(7) 0.0143(7) -0.0021(7) -0.0032(7) 0.0000(6)
C62 0.0169(9) 0.0172(9) 0.0177(8) -0.0048(8) 0.0051(7) -0.0014(7)
C63 0.0199(10) 0.0218(9) 0.0236(10) -0.0031(8) 0.0045(8) 0.0014(8)
C64 0.0281(11) 0.0193(10) 0.0386(12) -0.0029(9) 0.0112(10) -0.0005(9)
C65 0.0328(12) 0.0255(11) 0.0401(12) -0.0085(9) 0.0115(11) -0.0153(10)
C66 0.0249(11) 0.0385(12) 0.0272(10) -0.0102(10) 0.0017(9) -0.0116(9)
C67 0.0189(9) 0.0261(10) 0.0213(9) -0.0031(8) -0.0005(8) -0.0029(8)
C71 0.0153(9) 0.0155(9) 0.0196(9) -0.0025(7) -0.0031(7) -0.0001(7)
C72 0.0161(9) 0.0218(9) 0.0210(9) -0.0036(8) -0.0015(8) 0.0004(8)
C73 0.0246(10) 0.0251(10) 0.0213(10) -0.0080(8) -0.0056(9) 0.0051(8)
C74 0.0291(11) 0.0192(10) 0.0346(12) 0.0003(9) -0.0126(10) 0.0030(9)
C75 0.0272(11) 0.0211(10) 0.0335(11) 0.0069(8) -0.0070(9) -0.0081(9)
C76 0.0245(10) 0.0219(10) 0.0184(9) 0.0015(8) -0.0033(8) -0.0018(8)

loop_
_atom_type_symbol
_atom_type_description
_atom_type_scat_dispersion_real
_atom_type_scat_dispersion_imag
_atom_type_scat_source
C C 0.0033 0.0016 'International Tables Vol C Tables 4.2.6.8 and 6.1.1.4'
H H 0.0000 0.0000 'International Tables Vol C Tables 4.2.6.8 and 6.1.1.4'
N N 0.0061 0.0033 'International Tables Vol C Tables 4.2.6.8 and 6.1.1.4'

loop_
_geom_angle_atom_site_label_1
_geom_angle_atom_site_label_2
_geom_angle_atom_site_label_3
_geom_angle_site_symmetry_1
_geom_angle_site_symmetry_3
_geom_angle
_geom_angle_publ_flag
N2 C1 N7 . . 99.56(13) ?
N2 C1 C6 . . 107.62(14) ?
N7 C1 C6 . . 104.06(13) ?
N2 C1 H1A . . 114.7 ?
N7 C1 H1A . . 114.7 ?
C6 C1 H1A . . 114.7 ?
C21 N2 C1 . . 119.82(15) ?
C21 N2 C3 . . 121.33(15) ?
C1 N2 C3 . . 105.70(13) ?
N31 C3 N2 . . 110.87(14) ?
N31 C3 C4 . . 115.18(15) ?
N2 C3 C4 . . 99.98(13) ?
N31 C3 H3A . . 110.1 ?
N2 C3 H3A . . 110.1 ?
C4 C3 H3A . . 110.1 ?
N7 C4 N5 . . 104.03(13) ?
N7 C4 C3 . . 100.84(13) ?
N5 C4 C3 . . 107.43(14) ?
N7 C4 H4A . . 114.4 ?
N5 C4 H4A . . 114.4 ?
C3 C4 H4A . . 114.4 ?
C51 N5 C6 . . 122.58(15) ?
C51 N5 C4 . . 119.89(14) ?
C6 N5 C4 . . 106.07(13) ?
N61 C6 N5 . . 108.27(13) ?
N61 C6 C1 . . 116.89(15) ?
N5 C6 C1 . . 99.55(13) ?
N61 C6 H6A . . 110.5 ?
N5 C6 H6A . . 110.5 ?
C1 C6 H6A . . 110.5 ?
C71 N7 C4 . . 119.85(14) ?
C71 N7 C1 . . 116.75(14) ?
C4 N7 C1 . . 94.11(13) ?
C22 C21 C26 . . 118.28(16) ?
C22 C21 N2 . . 120.50(16) ?
C26 C21 N2 . . 121.17(16) ?
C23 C22 C21 . . 120.80(17) ?
C23 C22 H22A . . 119.6 ?
C21 C22 H22A . . 119.6 ?
C24 C23 C22 . . 120.62(18) ?
C24 C23 H23A . . 119.7 ?
C22 C23 H23A . . 119.7 ?
C23 C24 C25 . . 118.97(18) ?
C23 C24 H24A . . 120.5 ?
C25 C24 H24A . . 120.5 ?
C24 C25 C26 . . 120.94(19) ?
C24 C25 H25A . . 119.5 ?
C26 C25 H25A . . 119.5 ?
C25 C26 C21 . . 120.38(18) ?
C25 C26 H26A . . 119.8 ?
C21 C26 H26A . . 119.8 ?
C32 N31 C3 . . 119.19(15) ?
C32 N31 H31N . . 114.8 ?
C3 N31 H31N . . 109.9 ?
C37 C32 C33 . . 118.39(16) ?
C37 C32 N31 . . 120.28(17) ?
C33 C32 N31 . . 121.24(17) ?
C34 C33 C32 . . 120.37(19) ?
C34 C33 H33A . . 119.8 ?
C32 C33 H33A . . 119.8 ?
C35 C34 C33 . . 121.0(2) ?
C35 C34 H34A . . 119.5 ?
C33 C34 H34A . . 119.5 ?
C36 C35 C34 . . 118.93(18) ?
C36 C35 H35A . . 120.5 ?
C34 C35 H35A . . 120.5 ?
C35 C36 C37 . . 120.77(19) ?
C35 C36 H36A . . 119.6 ?
C37 C36 H36A . . 119.6 ?
C36 C37 C32 . . 120.52(18) ?
C36 C37 H37A . . 119.7 ?
C32 C37 H37A . . 119.7 ?
C56 C51 C52 . . 118.57(17) ?
C56 C51 N5 . . 122.19(16) ?
C52 C51 N5 . . 119.16(16) ?
C53 C52 C51 . . 120.51(18) ?
C53 C52 H52A . . 119.7 ?
C51 C52 H52A . . 119.7 ?
C54 C53 C52 . . 120.67(18) ?
C54 C53 H53A . . 119.7 ?
C52 C53 H53A . . 119.7 ?
C53 C54 C55 . . 119.03(18) ?
C53 C54 H54A . . 120.5 ?
C55 C54 H54A . . 120.5 ?
C54 C55 C56 . . 120.97(18) ?
C54 C55 H55A . . 119.5 ?
C56 C55 H55A . . 119.5 ?
C55 C56 C51 . . 120.24(17) ?
C55 C56 H56A . . 119.9 ?
C51 C56 H56A . . 119.9 ?
C62 N61 C6 . . 123.55(14) ?
C62 N61 H61N . . 115.4 ?
C6 N61 H61N . . 109.8 ?
N61 C62 C67 . . 123.32(17) ?
N61 C62 C63 . . 118.01(16) ?
C67 C62 C63 . . 118.60(17) ?
C64 C63 C62 . . 120.89(18) ?
C64 C63 H63A . . 119.6 ?
C62 C63 H63A . . 119.6 ?
C63 C64 C65 . . 120.44(19) ?
C63 C64 H64A . . 119.8 ?
C65 C64 H64A . . 119.8 ?
C66 C65 C64 . . 118.98(19) ?
C66 C65 H65A . . 120.5 ?
C64 C65 H65A . . 120.5 ?
C65 C66 C67 . . 121.38(19) ?
C65 C66 H66A . . 119.3 ?
C67 C66 H66A . . 119.3 ?
C66 C67 C62 . . 119.67(19) ?
C66 C67 H67A . . 120.2 ?
C62 C67 H67A . . 120.2 ?
C72 C71 C76 . . 119.23(17) ?
C72 C71 N7 . . 122.79(17) ?
C76 C71 N7 . . 117.96(16) ?
C73 C72 C71 . . 119.93(18) ?
C73 C72 H72A . . 120.0 ?
C71 C72 H72A . . 120.0 ?
C74 C73 C72 . . 120.86(18) ?
C74 C73 H73A . . 119.6 ?
C72 C73 H73A . . 119.6 ?
C73 C74 C75 . . 119.27(19) ?
C73 C74 H74A . . 120.4 ?
C75 C74 H74A . . 120.4 ?
C76 C75 C74 . . 120.74(19) ?
C76 C75 H75A . . 119.6 ?
C74 C75 H75A . . 119.6 ?
C75 C76 C71 . . 119.91(18) ?
C75 C76 H76A . . 120.0 ?
C71 C76 H76A . . 120.0 ?

loop_
_geom_bond_atom_site_label_1
_geom_bond_atom_site_label_2
_geom_bond_site_symmetry_2
_geom_bond_distance
_geom_bond_publ_flag
C1 N2 . 1.469(2) ?
C1 N7 . 1.472(2) ?
C1 C6 . 1.566(2) ?
C1 H1A . 1.0000 ?
N2 C21 . 1.402(2) ?
N2 C3 . 1.472(2) ?
C3 N31 . 1.454(2) ?
C3 C4 . 1.540(2) ?
C3 H3A . 1.0000 ?
C4 N7 . 1.451(2) ?
C4 N5 . 1.480(2) ?
C4 H4A . 1.0000 ?
N5 C51 . 1.406(2) ?
N5 C6 . 1.466(2) ?
C6 N61 . 1.451(2) ?
C6 H6A . 1.0000 ?
N7 C71 . 1.430(2) ?
C21 C22 . 1.399(2) ?
C21 C26 . 1.400(3) ?
C22 C23 . 1.387(3) ?
C22 H22A . 0.9500 ?
C23 C24 . 1.387(3) ?
C23 H23A . 0.9500 ?
C24 C25 . 1.387(3) ?
C24 H24A . 0.9500 ?
C25 C26 . 1.389(3) ?
C25 H25A . 0.9500 ?
C26 H26A . 0.9500 ?
N31 C32 . 1.402(2) ?
N31 H31N . 0.9006 ?
C32 C37 . 1.398(3) ?
C32 C33 . 1.398(3) ?
C33 C34 . 1.388(3) ?
C33 H33A . 0.9500 ?
C34 C35 . 1.384(3) ?
C34 H34A . 0.9500 ?
C35 C36 . 1.383(3) ?
C35 H35A . 0.9500 ?
C36 C37 . 1.391(3) ?
C36 H36A . 0.9500 ?
C37 H37A . 0.9500 ?
C51 C56 . 1.396(3) ?
C51 C52 . 1.402(3) ?
C52 C53 . 1.387(3) ?
C52 H52A . 0.9500 ?
C53 C54 . 1.385(3) ?
C53 H53A . 0.9500 ?
C54 C55 . 1.388(3) ?
C54 H54A . 0.9500 ?
C55 C56 . 1.388(3) ?
C55 H55A . 0.9500 ?
C56 H56A . 0.9500 ?
N61 C62 . 1.394(2) ?
N61 H61N . 0.9140 ?
C62 C67 . 1.399(3) ?
C62 C63 . 1.402(3) ?
C63 C64 . 1.381(3) ?
C63 H63A . 0.9500 ?
C64 C65 . 1.390(3) ?
C64 H64A . 0.9500 ?
C65 C66 . 1.383(3) ?
C65 H65A . 0.9500 ?
C66 C67 . 1.393(3) ?
C66 H66A . 0.9500 ?
C67 H67A . 0.9500 ?
C71 C72 . 1.397(2) ?
C71 C76 . 1.398(3) ?
C72 C73 . 1.386(3) ?
C72 H72A . 0.9500 ?
C73 C74 . 1.382(3) ?
C73 H73A . 0.9500 ?
C74 C75 . 1.388(3) ?
C74 H74A . 0.9500 ?
C75 C76 . 1.386(3) ?
C75 H75A . 0.9500 ?
C76 H76A . 0.9500 ?

loop_
_geom_torsion_atom_site_label_1
_geom_torsion_atom_site_label_2
_geom_torsion_atom_site_label_3
_geom_torsion_atom_site_label_4
_geom_torsion_site_symmetry_1
_geom_torsion_site_symmetry_2
_geom_torsion_site_symmetry_3
_geom_torsion_site_symmetry_4
_geom_torsion
_geom_torsion_publ_flag
N7 C1 N2 C21 . . . . 179.24(14) ?
C6 C1 N2 C21 . . . . 71.05(19) ?
N7 C1 N2 C3 . . . . 37.63(16) ?
C6 C1 N2 C3 . . . . -70.55(16) ?
C21 N2 C3 N31 . . . . 95.41(19) ?
C1 N2 C3 N31 . . . . -123.70(15) ?
C21 N2 C3 C4 . . . . -142.62(16) ?
C1 N2 C3 C4 . . . . -1.74(17) ?
N31 C3 C4 N7 . . . . 83.41(17) ?
N2 C3 C4 N7 . . . . -35.43(16) ?
N31 C3 C4 N5 . . . . -167.99(14) ?
N2 C3 C4 N5 . . . . 73.16(16) ?
N7 C4 N5 C51 . . . . 179.59(14) ?
C3 C4 N5 C51 . . . . 73.24(19) ?
N7 C4 N5 C6 . . . . 35.30(16) ?
C3 C4 N5 C6 . . . . -71.05(16) ?
C51 N5 C6 N61 . . . . 93.00(19) ?
C4 N5 C6 N61 . . . . -123.91(15) ?
C51 N5 C6 C1 . . . . -144.42(16) ?
C4 N5 C6 C1 . . . . -1.33(16) ?
N2 C1 C6 N61 . . . . -171.17(14) ?
N7 C1 C6 N61 . . . . 83.81(17) ?
N2 C1 C6 N5 . . . . 72.62(15) ?
N7 C1 C6 N5 . . . . -32.40(16) ?
N5 C4 N7 C71 . . . . 70.92(18) ?
C3 C4 N7 C71 . . . . -177.85(14) ?
N5 C4 N7 C1 . . . . -53.25(15) ?
C3 C4 N7 C1 . . . . 57.98(14) ?
N2 C1 N7 C71 . . . . 174.81(14) ?
C6 C1 N7 C71 . . . . -74.18(17) ?
N2 C1 N7 C4 . . . . -58.68(14) ?
C6 C1 N7 C4 . . . . 52.34(15) ?
C1 N2 C21 C22 . . . . 27.5(2) ?
C3 N2 C21 C22 . . . . 163.02(15) ?
C1 N2 C21 C26 . . . . -155.37(17) ?
C3 N2 C21 C26 . . . . -19.8(2) ?
C26 C21 C22 C23 . . . . 0.3(3) ?
N2 C21 C22 C23 . . . . 177.56(16) ?
C21 C22 C23 C24 . . . . 0.7(3) ?
C22 C23 C24 C25 . . . . -0.7(3) ?
C23 C24 C25 C26 . . . . -0.3(3) ?
C24 C25 C26 C21 . . . . 1.3(3) ?
C22 C21 C26 C25 . . . . -1.3(3) ?
N2 C21 C26 C25 . . . . -178.49(16) ?
N2 C3 N31 C32 . . . . -169.47(15) ?
C4 C3 N31 C32 . . . . 77.9(2) ?
C3 N31 C32 C37 . . . . -137.18(17) ?
C3 N31 C32 C33 . . . . 46.4(2) ?
C37 C32 C33 C34 . . . . -0.5(3) ?
N31 C32 C33 C34 . . . . 176.03(18) ?
C32 C33 C34 C35 . . . . 0.1(3) ?
C33 C34 C35 C36 . . . . 0.1(3) ?
C34 C35 C36 C37 . . . . 0.1(3) ?
C35 C36 C37 C32 . . . . -0.6(3) ?
C33 C32 C37 C36 . . . . 0.7(3) ?
N31 C32 C37 C36 . . . . -175.83(16) ?
C6 N5 C51 C56 . . . . -12.2(3) ?
C4 N5 C51 C56 . . . . -150.44(16) ?
C6 N5 C51 C52 . . . . 171.14(15) ?
C4 N5 C51 C52 . . . . 32.9(2) ?
C56 C51 C52 C53 . . . . 0.4(3) ?
N5 C51 C52 C53 . . . . 177.24(17) ?
C51 C52 C53 C54 . . . . 0.8(3) ?
C52 C53 C54 C55 . . . . -1.7(3) ?
C53 C54 C55 C56 . . . . 1.3(3) ?
C54 C55 C56 C51 . . . . -0.1(3) ?
C52 C51 C56 C55 . . . . -0.8(3) ?
N5 C51 C56 C55 . . . . -177.50(16) ?
N5 C6 N61 C62 . . . . -178.74(16) ?
C1 C6 N61 C62 . . . . 70.0(2) ?
C6 N61 C62 C67 . . . . 29.8(3) ?
C6 N61 C62 C63 . . . . -153.34(17) ?
N61 C62 C63 C64 . . . . -175.32(18) ?
C67 C62 C63 C64 . . . . 1.7(3) ?
C62 C63 C64 C65 . . . . -2.4(3) ?
C63 C64 C65 C66 . . . . 1.4(3) ?
C64 C65 C66 C67 . . . . 0.3(3) ?
C65 C66 C67 C62 . . . . -1.0(3) ?
N61 C62 C67 C66 . . . . 176.84(18) ?
C63 C62 C67 C66 . . . . 0.0(3) ?
C4 N7 C71 C72 . . . . 2.7(2) ?
C1 N7 C71 C72 . . . . 115.13(19) ?
C4 N7 C71 C76 . . . . -178.65(16) ?
C1 N7 C71 C76 . . . . -66.2(2) ?
C76 C71 C72 C73 . . . . 2.1(3) ?
N7 C71 C72 C73 . . . . -179.29(16) ?
C71 C72 C73 C74 . . . . -0.1(3) ?
C72 C73 C74 C75 . . . . -1.0(3) ?
C73 C74 C75 C76 . . . . 0.2(3) ?
C74 C75 C76 C71 . . . . 1.8(3) ?
C72 C71 C76 C75 . . . . -2.9(3) ?
N7 C71 C76 C75 . . . . 178.37(17) ?

loop_
_cod_related_entry_id
_cod_related_entry_database
_cod_related_entry_code
1 ChemSpider 24742704
